data_1502396
loop_
_publ_author_name
'Chou, Teh-Chang'
'Lin, Kuen-Cheng'
'Kon-no, Masaru'
'Lee, Chih-Ching'
'Shinmyozu, Teruo'

_publ_section_title
;
 Quinoxaline-embedded polyacenoquinone esters: synthesis, electronic
 properties, and crystal structure.
;
_journal_issue 17
_journal_name_full 'Organic letters'
_journal_page_first 4588
_journal_page_last 4591
_journal_paper_doi 10.1021/ol2017774
_journal_volume 13
_journal_year 2011
_chemical_absolute_configuration unk
_chemical_formula_sum 'C23 H13 Cl N2 O5'
_chemical_formula_weight 432.80
_chemical_name_systematic
; 
 ? 
;
_space_group_IT_number 14
_symmetry_cell_setting monoclinic
_symmetry_space_group_name_Hall '-P 2ybc'
_symmetry_space_group_name_H-M 'P 1 21/c 1'
_atom_sites_solution_hydrogens geom
_atom_sites_solution_primary direct
_atom_sites_solution_secondary difmap
_audit_creation_method SHELXL-97
_cell_angle_alpha 90.00
_cell_angle_beta 95.833(5)
_cell_angle_gamma 90.00
_cell_formula_units_Z 4
_cell_length_a 8.672(2)
_cell_length_b 11.450(3)
_cell_length_c 18.265(5)
_cell_measurement_reflns_used 999
_cell_measurement_temperature 150(2)
_cell_measurement_theta_max 23.529
_cell_measurement_theta_min -23.529
_cell_volume 1804.2(8)
_computing_cell_refinement 'BRUKER SMART'
_computing_data_collection 'BRUKER SMART'
_computing_data_reduction 'BRUKER SAINT'
_computing_molecular_graphics Ortep-3
_computing_publication_material 'Wingx publication routines (Farrugia, 1999)'
_computing_structure_refinement 'SHELXL-97 (Sheldrick, 1997)'
_computing_structure_solution 'SHELXS-97 (Sheldrick, 1990)'
_diffrn_ambient_temperature 150(2)
_diffrn_measured_fraction_theta_full 0.998
_diffrn_measured_fraction_theta_max 0.998
_diffrn_measurement_device_type 'Bruker Smart Apex'
_diffrn_measurement_method 'phi-omega scan'
_diffrn_radiation_monochromator graphite
_diffrn_radiation_source 'fine-focus sealed tube'
_diffrn_radiation_type MoK\a
_diffrn_radiation_wavelength 0.71073
_diffrn_reflns_av_R_equivalents 0.0522
_diffrn_reflns_av_sigmaI/netI 0.0619
_diffrn_reflns_limit_h_max 10
_diffrn_reflns_limit_h_min -8
_diffrn_reflns_limit_k_max 11
_diffrn_reflns_limit_k_min -13
_diffrn_reflns_limit_l_max 21
_diffrn_reflns_limit_l_min -19
_diffrn_reflns_number 9085
_diffrn_reflns_theta_full 25.00
_diffrn_reflns_theta_max 25.00
_diffrn_reflns_theta_min 2.10
_diffrn_standards_decay_% 0
_exptl_absorpt_coefficient_mu 0.255
_exptl_absorpt_correction_T_max 0.9899
_exptl_absorpt_correction_T_min 0.9878
_exptl_absorpt_correction_type empirical
_exptl_absorpt_process_details SADABS
_exptl_crystal_colour yellow
_exptl_crystal_density_diffrn 1.593
_exptl_crystal_density_method 'not measured'
_exptl_crystal_description cube
_exptl_crystal_F_000 888
_exptl_crystal_size_max 0.05
_exptl_crystal_size_mid 0.04
_exptl_crystal_size_min 0.04
_refine_diff_density_max 0.541
_refine_diff_density_min -0.286
_refine_diff_density_rms 0.073
_refine_ls_extinction_method none
_refine_ls_goodness_of_fit_ref 1.140
_refine_ls_hydrogen_treatment mixed
_refine_ls_matrix_type full
_refine_ls_number_parameters 304
_refine_ls_number_reflns 3176
_refine_ls_number_restraints 0
_refine_ls_restrained_S_all 1.140
_refine_ls_R_factor_all 0.0895
_refine_ls_R_factor_gt 0.0651
_refine_ls_shift/su_max 0.002
_refine_ls_shift/su_mean 0.000
_refine_ls_structure_factor_coef Fsqd
_refine_ls_weighting_details 'calc w=1/[\s^2^(Fo^2^)+(0.0531P)^2^+1.2378P] where P=(Fo^2^+2Fc^2^)/3'
_refine_ls_weighting_scheme calc
_refine_ls_wR_factor_gt 0.1282
_refine_ls_wR_factor_ref 0.1379
_reflns_number_gt 2478
_reflns_number_total 3176
_reflns_threshold_expression >2sigma(I)
_cod_data_source_file ol2017774_si_002.cif
_cod_data_source_block lcc01
_cod_depositor_comments
;
The following automatic conversions were performed:

'_exptl_absorpt_correction_type' value 'Empirical' changed to
'empirical' according to
/home/saulius/struct/CIF-dictionaries/cif_core.dic dictionary named
'cif_core.dic' version 2.4.1 from 2010-06-29.

Automatic conversion script
Id: cif_fix_values 1715 2011-07-08 13:25:40Z adriana 
;
_cod_original_cell_volume 1804.2(9)
_cod_original_sg_symbol_H-M 'P 21/c'
_cod_database_code 1502396

loop_
_symmetry_equiv_pos_as_xyz
'x, y, z'
'-x, y+1/2, -z+1/2'
'-x, -y, -z'
'x, -y-1/2, z-1/2'

loop_
_atom_site_label
_atom_site_type_symbol
_atom_site_fract_x
_atom_site_fract_y
_atom_site_fract_z
_atom_site_U_iso_or_equiv
_atom_site_adp_type
_atom_site_occupancy
_atom_site_symmetry_multiplicity
_atom_site_calc_flag
_atom_site_refinement_flags
Cl1 Cl 0.08101(11) 1.21203(7) 0.03388(5) 0.0241(3) Uani 1 1 d .
N1 N 0.1201(3) 1.0418(2) 0.14839(15) 0.0170(7) Uani 1 1 d .
N2 N 0.2620(3) 0.8187(2) 0.14028(15) 0.0150(6) Uani 1 1 d .
O1 O 0.1135(3) 1.1940(2) -0.11779(13) 0.0226(6) Uani 1 1 d .
O2 O 0.4973(3) 0.8263(2) -0.09835(13) 0.0270(6) Uani 1 1 d .
O3 O 0.3241(3) 0.6619(2) -0.01066(13) 0.0229(6) Uani 1 1 d .
O4 O 0.5392(3) 0.73725(19) 0.05115(13) 0.0197(6) Uani 1 1 d .
O5 O 0.0085(3) 0.9435(2) 0.39211(12) 0.0230(6) Uani 1 1 d .
C1 C 0.1723(4) 1.0796(3) 0.02397(19) 0.0168(8) Uani 1 1 d .
C2 C 0.1821(4) 1.0058(3) 0.08767(18) 0.0172(8) Uani 1 1 d .
C3 C 0.2553(4) 0.8947(3) 0.08361(18) 0.0167(7) Uani 1 1 d .
C4 C 0.3268(4) 0.8641(3) 0.01966(18) 0.0152(7) Uani 1 1 d .
C5 C 0.3205(4) 0.9393(3) -0.03922(18) 0.0157(8) Uani 1 1 d .
C6 C 0.2339(4) 1.0469(3) -0.03939(18) 0.0166(8) Uani 1 1 d .
C7 C 0.2098(4) 1.1164(3) -0.10906(19) 0.0173(8) Uani 1 1 d .
C8 C 0.3029(4) 1.0861(3) -0.17046(18) 0.0174(8) Uani 1 1 d .
C9 C 0.4003(4) 0.9887(3) -0.16670(18) 0.0182(8) Uani 1 1 d .
C10 C 0.4123(4) 0.9111(3) -0.10177(19) 0.0183(8) Uani 1 1 d .
C11 C 0.2914(4) 1.1564(3) -0.23314(19) 0.0241(9) Uani 1 1 d .
H11 H 0.2236 1.2218 -0.2363 0.029 Uiso 1 1 calc R
C12 C 0.3774(4) 1.1318(3) -0.2904(2) 0.0286(9) Uani 1 1 d .
H12 H 0.3698 1.1804 -0.3328 0.034 Uiso 1 1 calc R
C13 C 0.4754(5) 1.0356(3) -0.2863(2) 0.0292(9) Uani 1 1 d .
H13 H 0.5352 1.0192 -0.3258 0.035 Uiso 1 1 calc R
C14 C 0.4871(4) 0.9639(3) -0.22568(19) 0.0229(9) Uani 1 1 d .
H14 H 0.5536 0.8978 -0.2237 0.028 Uiso 1 1 calc R
C15 C 0.1295(4) 0.9678(3) 0.20499(18) 0.0171(8) Uani 1 1 d .
C16 C 0.1986(4) 0.8540(3) 0.20052(18) 0.0164(8) Uani 1 1 d .
C17 C 0.2003(4) 0.7774(3) 0.26203(18) 0.0192(8) Uani 1 1 d .
H17 H 0.2454 0.7020 0.2600 0.023 Uiso 1 1 calc R
C18 C 0.1384(4) 0.8117(3) 0.32296(19) 0.0218(8) Uani 1 1 d .
H18 H 0.1407 0.7599 0.3637 0.026 Uiso 1 1 calc R
C19 C 0.0688(4) 0.9245(3) 0.32805(18) 0.0189(8) Uani 1 1 d .
C20 C 0.0662(4) 1.0012(3) 0.27080(18) 0.0188(8) Uani 1 1 d .
H20 H 0.0222 1.0766 0.2748 0.023 Uiso 1 1 calc R
C21 C -0.0749(5) 1.0500(3) 0.3999(2) 0.0250(9) Uani 1 1 d .
C22 C 0.3958(4) 0.7431(3) 0.01709(18) 0.0160(8) Uani 1 1 d .
C23 C 0.6142(5) 0.6250(3) 0.0459(3) 0.0292(10) Uani 1 1 d .
H21A H -0.164(4) 1.056(3) 0.363(2) 0.021(10) Uiso 1 1 d .
H23A H 0.637(5) 0.616(4) -0.004(3) 0.052(14) Uiso 1 1 d .
H21B H -0.008(4) 1.119(4) 0.397(2) 0.037(12) Uiso 1 1 d .
H23B H 0.707(5) 0.624(4) 0.078(3) 0.051(14) Uiso 1 1 d .
H21C H -0.115(4) 1.048(3) 0.448(2) 0.031(11) Uiso 1 1 d .
H23C H 0.548(4) 0.561(3) 0.0579(19) 0.022(10) Uiso 1 1 d .

loop_
_atom_site_aniso_label
_atom_site_aniso_U_11
_atom_site_aniso_U_22
_atom_site_aniso_U_33
_atom_site_aniso_U_23
_atom_site_aniso_U_13
_atom_site_aniso_U_12
Cl1 0.0372(5) 0.0170(5) 0.0201(5) 0.0054(4) 0.0130(4) 0.0108(4)
N1 0.0218(16) 0.0143(15) 0.0154(16) 0.0013(12) 0.0039(12) 0.0007(12)
N2 0.0171(15) 0.0155(15) 0.0124(15) 0.0011(12) 0.0013(12) 0.0007(12)
O1 0.0272(14) 0.0207(14) 0.0193(14) 0.0038(11) -0.0006(11) 0.0039(12)
O2 0.0371(16) 0.0244(15) 0.0212(14) -0.0006(11) 0.0116(12) 0.0080(12)
O3 0.0273(14) 0.0170(13) 0.0236(14) -0.0054(11) -0.0005(11) -0.0032(11)
O4 0.0237(13) 0.0118(12) 0.0229(14) -0.0017(10) -0.0006(10) 0.0022(10)
O5 0.0332(15) 0.0233(14) 0.0141(13) 0.0018(10) 0.0103(11) 0.0064(11)
C1 0.0181(18) 0.0143(18) 0.0182(19) -0.0001(14) 0.0029(14) 0.0008(15)
C2 0.0186(18) 0.0169(19) 0.0163(18) -0.0016(14) 0.0028(15) -0.0036(15)
C3 0.0162(18) 0.0177(19) 0.0160(18) -0.0017(15) 0.0008(14) -0.0012(15)
C4 0.0148(18) 0.0160(18) 0.0151(18) -0.0015(14) 0.0026(14) -0.0034(14)
C5 0.0193(18) 0.0151(18) 0.0126(18) -0.0013(14) 0.0018(14) -0.0056(15)
C6 0.0169(18) 0.0171(19) 0.0158(18) -0.0015(15) 0.0011(14) -0.0034(15)
C7 0.0168(18) 0.0160(18) 0.0187(19) -0.0005(15) -0.0008(14) -0.0052(15)
C8 0.0190(18) 0.0197(19) 0.0137(18) -0.0035(14) 0.0018(14) -0.0065(15)
C9 0.027(2) 0.0145(19) 0.0136(18) -0.0058(14) 0.0027(15) -0.0069(15)
C10 0.0188(19) 0.019(2) 0.0177(19) -0.0054(15) 0.0025(15) -0.0041(16)
C11 0.034(2) 0.021(2) 0.0168(19) 0.0002(16) 0.0012(16) -0.0068(17)
C12 0.038(2) 0.032(2) 0.017(2) 0.0023(17) 0.0050(17) -0.0093(19)
C13 0.037(2) 0.034(2) 0.018(2) -0.0062(17) 0.0104(17) -0.0145(19)
C14 0.026(2) 0.026(2) 0.018(2) -0.0041(16) 0.0071(16) -0.0078(17)
C15 0.0172(18) 0.0174(18) 0.0167(19) -0.0005(15) 0.0014(15) -0.0036(15)
C16 0.0150(18) 0.0163(19) 0.0178(19) -0.0008(14) 0.0011(14) 0.0001(14)
C17 0.0236(19) 0.0146(18) 0.0195(19) 0.0020(15) 0.0032(15) 0.0043(15)
C18 0.028(2) 0.022(2) 0.0165(19) 0.0071(15) 0.0051(15) 0.0032(16)
C19 0.0214(19) 0.0227(19) 0.0133(18) -0.0038(15) 0.0052(15) -0.0043(15)
C20 0.0240(19) 0.0178(19) 0.0153(18) -0.0027(15) 0.0057(15) 0.0003(15)
C21 0.033(2) 0.021(2) 0.023(2) -0.0042(17) 0.0117(19) 0.0011(19)
C22 0.0201(19) 0.0187(19) 0.0102(17) -0.0004(14) 0.0061(14) -0.0003(16)
C23 0.032(3) 0.016(2) 0.039(3) 0.0017(19) 0.001(2) 0.0059(18)

loop_
_atom_type_symbol
_atom_type_description
_atom_type_scat_dispersion_real
_atom_type_scat_dispersion_imag
_atom_type_scat_source
C C 0.0033 0.0016 'International Tables Vol C Tables 4.2.6.8 and 6.1.1.4'
H H 0.0000 0.0000 'International Tables Vol C Tables 4.2.6.8 and 6.1.1.4'
N N 0.0061 0.0033 'International Tables Vol C Tables 4.2.6.8 and 6.1.1.4'
O O 0.0106 0.0060 'International Tables Vol C Tables 4.2.6.8 and 6.1.1.4'
Cl Cl 0.1484 0.1585 'International Tables Vol C Tables 4.2.6.8 and 6.1.1.4'

loop_
_geom_angle_atom_site_label_1
_geom_angle_atom_site_label_2
_geom_angle_atom_site_label_3
_geom_angle
C15 N1 C2 116.5(3)
C16 N2 C3 116.4(3)
C22 O4 C23 114.7(3)
C19 O5 C21 117.9(3)
C6 C1 C2 121.7(3)
C6 C1 Cl1 123.3(3)
C2 C1 Cl1 115.0(2)
N1 C2 C3 122.2(3)
N1 C2 C1 119.5(3)
C3 C2 C1 118.3(3)
N2 C3 C4 118.9(3)
N2 C3 C2 121.4(3)
C4 C3 C2 119.8(3)
C5 C4 C3 120.1(3)
C5 C4 C22 122.3(3)
C3 C4 C22 117.3(3)
C4 C5 C6 121.1(3)
C4 C5 C10 118.7(3)
C6 C5 C10 120.1(3)
C1 C6 C5 118.5(3)
C1 C6 C7 122.5(3)
C5 C6 C7 118.9(3)
O1 C7 C8 119.2(3)
O1 C7 C6 122.2(3)
C8 C7 C6 118.5(3)
C9 C8 C11 119.6(3)
C9 C8 C7 121.4(3)
C11 C8 C7 119.0(3)
C8 C9 C14 119.5(3)
C8 C9 C10 120.9(3)
C14 C9 C10 119.6(3)
O2 C10 C9 121.0(3)
O2 C10 C5 120.1(3)
C9 C10 C5 119.0(3)
C12 C11 C8 120.4(4)
C12 C11 H11 119.8
C8 C11 H11 119.8
C11 C12 C13 119.9(4)
C11 C12 H12 120.1
C13 C12 H12 120.1
C14 C13 C12 120.9(3)
C14 C13 H13 119.6
C12 C13 H13 119.6
C13 C14 C9 119.7(4)
C13 C14 H14 120.1
C9 C14 H14 120.1
N1 C15 C20 119.1(3)
N1 C15 C16 121.6(3)
C20 C15 C16 119.3(3)
N2 C16 C17 119.3(3)
N2 C16 C15 121.8(3)
C17 C16 C15 118.9(3)
C18 C17 C16 120.1(3)
C18 C17 H17 120.0
C16 C17 H17 120.0
C17 C18 C19 121.6(3)
C17 C18 H18 119.2
C19 C18 H18 119.2
O5 C19 C20 125.7(3)
O5 C19 C18 113.9(3)
C20 C19 C18 120.3(3)
C19 C20 C15 119.8(3)
C19 C20 H20 120.1
C15 C20 H20 120.1
O5 C21 H21A 112(2)
O5 C21 H21B 112(2)
H21A C21 H21B 110(3)
O5 C21 H21C 107(2)
H21A C21 H21C 107(3)
H21B C21 H21C 109(3)
O3 C22 O4 125.1(3)
O3 C22 C4 122.2(3)
O4 C22 C4 112.7(3)
O4 C23 H23A 107(3)
O4 C23 H23B 109(3)
H23A C23 H23B 110(4)
O4 C23 H23C 112(2)
H23A C23 H23C 108(3)
H23B C23 H23C 110(3)

loop_
_geom_bond_atom_site_label_1
_geom_bond_atom_site_label_2
_geom_bond_distance
Cl1 C1 1.728(3)
N1 C15 1.332(4)
N1 C2 1.346(4)
N2 C16 1.342(4)
N2 C3 1.349(4)
O1 C7 1.219(4)
O2 C10 1.217(4)
O3 C22 1.202(4)
O4 C22 1.334(4)
O4 C23 1.448(4)
O5 C19 1.347(4)
O5 C21 1.432(4)
C1 C6 1.375(5)
C1 C2 1.434(5)
C2 C3 1.426(5)
C3 C4 1.421(4)
C4 C5 1.375(5)
C4 C22 1.511(5)
C5 C6 1.442(5)
C5 C10 1.493(4)
C6 C7 1.497(5)
C7 C8 1.488(4)
C8 C9 1.396(5)
C8 C11 1.395(5)
C9 C14 1.405(5)
C9 C10 1.477(5)
C11 C12 1.375(5)
C11 H11 0.9500
C12 C13 1.388(5)
C12 H12 0.9500
C13 C14 1.373(5)
C13 H13 0.9500
C14 H14 0.9500
C15 C20 1.424(5)
C15 C16 1.440(4)
C16 C17 1.424(5)
C17 C18 1.343(5)
C17 H17 0.9500
C18 C19 1.432(5)
C18 H18 0.9500
C19 C20 1.364(5)
C20 H20 0.9500
C21 H21A 0.97(4)
C21 H21B 0.99(4)
C21 H21C 0.97(4)
C23 H23A 0.95(5)
C23 H23B 0.95(5)
C23 H23C 0.97(4)
